data_4504653
loop_
_publ_author_name
'Bhogala, Balakrishna R.'
'Nangia, Ashwini'

_publ_section_title
;
 Influence of the Ammonium Cation and 18-Crown-6 Guest on the
 Supramolecular Networks of 1,3,5-Cyclohexanetricarboxylic Acid
;
_journal_coden_ASTM CGDEFU
_journal_issue 1
_journal_name_full 'Crystal Growth & Design'
_journal_page_first 32
_journal_page_last 35
_journal_paper_doi 10.1021/cg050396w
_journal_volume 6
_journal_year 2006
_chemical_formula_moiety '1/6(C9 H12 O6),1/12(C12 H24 O6)'
_chemical_formula_sum 'C2.5 H4 O1.5'
_chemical_formula_weight 58.06
_chemical_melting_point 433
_chemical_name_systematic
; 
 cis,cis-1,3,5-cyclohexanetricarboxylic acid - 18-crown-6 
;
_space_group_IT_number 166
_symmetry_cell_setting rhombohedral
_symmetry_space_group_name_Hall '-R 3 2"'
_symmetry_space_group_name_H-M 'R -3 m :H'
_atom_sites_solution_hydrogens geom
_atom_sites_solution_primary direct
_atom_sites_solution_secondary difmap
_audit_creation_method SHELXL-97
_cell_angle_alpha 90.00
_cell_angle_beta 90.00
_cell_angle_gamma 120.00
_cell_formula_units_Z 36
_cell_length_a 16.5374(8)
_cell_length_b 16.5374(8)
_cell_length_c 11.5830(11)
_cell_measurement_reflns_used 536
_cell_measurement_temperature 298(2)
_cell_measurement_theta_max 20.65
_cell_measurement_theta_min 2.26
_cell_volume 2743.4(3)
_computing_cell_refinement 'Bruker SMART'
_computing_data_collection 'Bruker SMART'
_computing_data_reduction 'Bruker SAINT Plus'
_computing_molecular_graphics 'PLUTON (Spek, 1992)'
_computing_publication_material 'SHELXL-97 (Sheldrick, 1997)'
_computing_structure_refinement 'SHELXL-97 (Sheldrick, 1997)'
_computing_structure_solution 'SHELXS-97 (Sheldrick, 1990)'
_diffrn_ambient_temperature 298(2)
_diffrn_measured_fraction_theta_full 0.999
_diffrn_measured_fraction_theta_max 0.999
_diffrn_measurement_device_type 'CCD area detector'
_diffrn_measurement_method 'phi and omega scans'
_diffrn_radiation_monochromator graphite
_diffrn_radiation_source 'fine-focus sealed tube'
_diffrn_radiation_type MoK\a
_diffrn_radiation_wavelength 0.71073
_diffrn_reflns_av_R_equivalents 0.0399
_diffrn_reflns_av_sigmaI/netI 0.0226
_diffrn_reflns_limit_h_max 6
_diffrn_reflns_limit_h_min -20
_diffrn_reflns_limit_k_max 17
_diffrn_reflns_limit_k_min -18
_diffrn_reflns_limit_l_max 12
_diffrn_reflns_limit_l_min -14
_diffrn_reflns_number 3396
_diffrn_reflns_theta_full 25.99
_diffrn_reflns_theta_max 25.99
_diffrn_reflns_theta_min 2.26
_exptl_absorpt_coefficient_mu 0.105
_exptl_absorpt_correction_T_max 0.9896
_exptl_absorpt_correction_T_min 0.9622
_exptl_absorpt_correction_type multi-scan
_exptl_absorpt_process_details 'SADABS - Bruker Nonius area detector scaling and absorption correction - V2.10'
_exptl_crystal_colour colourless
_exptl_crystal_density_diffrn 1.265
_exptl_crystal_density_method 'not measured'
_exptl_crystal_description needle
_exptl_crystal_F_000 1116
_exptl_crystal_size_max 0.37
_exptl_crystal_size_mid 0.14
_exptl_crystal_size_min 0.10
_refine_diff_density_max 0.201
_refine_diff_density_min -0.224
_refine_diff_density_rms 0.040
_refine_ls_extinction_method none
_refine_ls_goodness_of_fit_ref 1.035
_refine_ls_hydrogen_treatment mixed
_refine_ls_matrix_type full
_refine_ls_number_parameters 45
_refine_ls_number_reflns 670
_refine_ls_number_restraints 0
_refine_ls_restrained_S_all 1.035
_refine_ls_R_factor_all 0.0858
_refine_ls_R_factor_gt 0.0540
_refine_ls_shift/su_max 0.000
_refine_ls_shift/su_mean 0.000
_refine_ls_structure_factor_coef Fsqd
_refine_ls_weighting_details 'calc w=1/[\s^2^(Fo^2^)+(0.0643P)^2^+1.6660P] where P=(Fo^2^+2Fc^2^)/3'
_refine_ls_weighting_scheme calc
_refine_ls_wR_factor_gt 0.1245
_refine_ls_wR_factor_ref 0.1413
_reflns_number_gt 443
_reflns_number_total 670
_reflns_threshold_expression >2sigma(I)
_cod_data_source_file cg050396wsi20050809_044026.cif
_cod_data_source_block an312_m
_cod_depositor_comments
;
The following automatic conversions were performed:

'_symmetry_cell_setting' value 'Rhombohedral' changed to
'rhombohedral' according to
/home/saulius/struct/CIF-dictionaries/cif_core.dic dictionary named
'cif_core.dic' version 2.4.1 from 2010-06-29.

Automatic conversion script
Id: cif_fix_values 1715 2011-07-08 13:25:40Z adriana 
;
_cod_original_sg_symbol_H-M 'R -3 m'
_cod_original_formula_sum 'C2.50 H4 O1.50'
_cod_database_code 4504653

loop_
_symmetry_equiv_pos_as_xyz
'x, y, z'
'-y, x-y, z'
'-x+y, -x, z'
'y, x, -z'
'x-y, -y, -z'
'-x, -x+y, -z'
'x+2/3, y+1/3, z+1/3'
'-y+2/3, x-y+1/3, z+1/3'
'-x+y+2/3, -x+1/3, z+1/3'
'y+2/3, x+1/3, -z+1/3'
'x-y+2/3, -y+1/3, -z+1/3'
'-x+2/3, -x+y+1/3, -z+1/3'
'x+1/3, y+2/3, z+2/3'
'-y+1/3, x-y+2/3, z+2/3'
'-x+y+1/3, -x+2/3, z+2/3'
'y+1/3, x+2/3, -z+2/3'
'x-y+1/3, -y+2/3, -z+2/3'
'-x+1/3, -x+y+2/3, -z+2/3'
'-x, -y, -z'
'y, -x+y, -z'
'x-y, x, -z'
'-y, -x, z'
'-x+y, y, z'
'x, x-y, z'
'-x+2/3, -y+1/3, -z+1/3'
'y+2/3, -x+y+1/3, -z+1/3'
'x-y+2/3, x+1/3, -z+1/3'
'-y+2/3, -x+1/3, z+1/3'
'-x+y+2/3, y+1/3, z+1/3'
'x+2/3, x-y+1/3, z+1/3'
'-x+1/3, -y+2/3, -z+2/3'
'y+1/3, -x+y+2/3, -z+2/3'
'x-y+1/3, x+2/3, -z+2/3'
'-y+1/3, -x+2/3, z+2/3'
'-x+y+1/3, y+2/3, z+2/3'
'x+1/3, x-y+2/3, z+2/3'

loop_
_atom_site_label
_atom_site_type_symbol
_atom_site_fract_x
_atom_site_fract_y
_atom_site_fract_z
_atom_site_U_iso_or_equiv
_atom_site_adp_type
_atom_site_occupancy
_atom_site_symmetry_multiplicity
_atom_site_calc_flag
_atom_site_refinement_flags
O2 O 0.90146(7) 0.09854(7) 0.4807(2) 0.0677(7) Uani 1 2 d S
C6 C 0.80948(14) 0.04853(15) 0.5236(2) 0.0725(8) Uani 1 1 d .
H6A H 0.7756 0.0800 0.5017 0.087 Uiso 1 1 calc R
H6B H 0.8108 0.0464 0.6073 0.087 Uiso 1 1 calc R
C4 C 0.10094(17) 0.05047(8) 0.2223(3) 0.0458(8) Uani 1 2 d S
H4 H 0.0976 0.0488 0.3068 0.055 Uiso 1 2 calc SR
C5 C 0.05084(9) -0.05084(9) 0.1813(3) 0.0470(8) Uani 1 2 d S
H5A H 0.0824 -0.0824 0.2115 0.056 Uiso 1 2 calc SR
H5B H 0.0526 -0.0526 0.0976 0.056 Uiso 1 2 calc SR
O1 O 0.24363(10) 0.18796(9) 0.18252(19) 0.0876(8) Uani 1 1 d .
C3 C 0.20241(18) 0.10120(9) 0.1911(3) 0.0527(8) Uani 1 2 d S
H1 H 0.3333 0.226(2) 0.1667 0.146(16) Uiso 1 2 d S

loop_
_atom_site_aniso_label
_atom_site_aniso_U_11
_atom_site_aniso_U_22
_atom_site_aniso_U_33
_atom_site_aniso_U_23
_atom_site_aniso_U_13
_atom_site_aniso_U_12
O2 0.0619(11) 0.0619(11) 0.0887(18) -0.0075(6) 0.0075(6) 0.0379(12)
C6 0.0606(15) 0.0878(18) 0.092(2) 0.0078(15) 0.0085(13) 0.0544(13)
C4 0.0335(14) 0.0372(11) 0.065(2) 0.0012(6) 0.0025(13) 0.0167(7)
C5 0.0349(11) 0.0349(11) 0.073(2) -0.0003(6) 0.0003(6) 0.0188(12)
O1 0.0376(9) 0.0387(9) 0.181(2) 0.0178(10) 0.0195(10) 0.0152(7)
C3 0.0363(15) 0.0368(11) 0.085(2) 0.0009(7) 0.0017(15) 0.0182(7)

loop_
_atom_type_symbol
_atom_type_description
_atom_type_scat_dispersion_real
_atom_type_scat_dispersion_imag
_atom_type_scat_source
C C 0.0033 0.0016 'International Tables Vol C Tables 4.2.6.8 and 6.1.1.4'
H H 0.0000 0.0000 'International Tables Vol C Tables 4.2.6.8 and 6.1.1.4'
O O 0.0106 0.0060 'International Tables Vol C Tables 4.2.6.8 and 6.1.1.4'

loop_
_geom_angle_atom_site_label_1
_geom_angle_atom_site_label_2
_geom_angle_atom_site_label_3
_geom_angle
_geom_angle_site_symmetry_1
_geom_angle_site_symmetry_3
C6 O2 C6 112.8(2) 22_665 .
O2 C6 C6 110.09(18) . 5_556
O2 C6 H6A 109.6 . .
C6 C6 H6A 109.6 5_556 .
O2 C6 H6B 109.6 . .
C6 C6 H6B 109.6 5_556 .
H6A C6 H6B 108.2 . .
C3 C4 C5 112.40(15) . 2
C3 C4 C5 112.40(15) . .
C5 C4 C5 111.4(3) 2 .
C3 C4 H4 106.7 . .
C5 C4 H4 106.7 2 .
C5 C4 H4 106.7 . .
C4 C5 C4 110.2(2) . 3
C4 C5 H5A 109.6 . .
C4 C5 H5A 109.6 3 .
C4 C5 H5B 109.6 . .
C4 C5 H5B 109.6 3 .
H5A C5 H5B 108.1 . .
C3 O1 H1 113.5(17) . .
O1 C3 O1 122.6(3) 24 .
O1 C3 C4 118.60(13) 24 .
O1 C3 C4 118.60(13) . .

loop_
_geom_bond_atom_site_label_1
_geom_bond_atom_site_label_2
_geom_bond_distance
_geom_bond_site_symmetry_2
O2 C6 1.410(2) 22_665
O2 C6 1.410(2) .
C6 C6 1.494(4) 5_556
C6 H6A 0.9700 .
C6 H6B 0.9700 .
C4 C3 1.497(3) .
C4 C5 1.527(2) 2
C4 C5 1.527(2) .
C4 H4 0.9800 .
C5 C4 1.527(2) 3
C5 H5A 0.9700 .
C5 H5B 0.9700 .
O1 C3 1.2470(18) .
O1 H1 1.303(4) .
C3 O1 1.2469(18) 24
